data_4318382
loop_
_publ_author_name
'Shigeki Kuwata'
'Tatsuya Nagano'
'Akihiro Matsubayashi'
'Youichi Ishii'
'Masanobu Hidai'

_publ_contact_author_address
;
     Department of Chemistry and Biotechnology, Graduate School of 
Engineering, The University of Tokyo, Hongo, Bunkyo-ku, Tokyo 
113-8656, JAPAN
;
_publ_contact_author_email ishii@chembio.t.u-tokyo.ac.jp
_publ_contact_author_fax +81-3-5841-7265
_publ_contact_author_name 'Youichi ISHII'
_publ_contact_author_phone +81-3-5841-7264
_publ_section_title
;
 Sulfur-Bridged Early-Late Heterobimetallics Synthesized by Incorporation
 of Titanium, Vanadium, and Molybdenum into Bis(hydrosulfido) Templates of
 Group 9 Metals
;
_journal_name_full 'Inorganic Chemistry'
_journal_page_first 4324
_journal_page_last 4330
_journal_paper_doi 10.1021/ic020105y
_journal_volume 41
_journal_year 2002
_chemical_formula_moiety 'C13 H24 Cl2 P S2 Rh Ti '
_chemical_formula_sum 'C13 H24 Cl2 P Rh S2 Ti'
_chemical_formula_weight 497.14
_space_group_IT_number 14
_symmetry_cell_setting monoclinic
_symmetry_Int_Tables_number 14
_symmetry_space_group_name_Hall '-P 2yn'
_symmetry_space_group_name_H-M 'P 1 21/n 1'
_audit_creation_date 'Thu Jun  1 11:11:27 2000'
_audit_creation_method 'from TEXRAY.INF file'
_cell_angle_alpha 90
_cell_angle_beta 90.56(3)
_cell_angle_gamma 90
_cell_formula_units_Z 4
_cell_length_a 9.202(4)
_cell_length_b 13.931(4)
_cell_length_c 15.658(4)
_cell_measurement_reflns_used 25
_cell_measurement_temperature 296.2
_cell_measurement_theta_max 20.0
_cell_measurement_theta_min 19.3
_cell_volume 2007.2(12)
_computing_cell_refinement 'Rigaku/AFC Diffractometer Control'
_computing_data_collection 'Rigaku/AFC Diffractometer Control'
_computing_data_reduction teXsan
_computing_publication_material teXsan
_computing_structure_refinement teXsan
_diffrn_ambient_temperature 296.2
_diffrn_measurement_device_type 'Rigaku AFC7R'
_diffrn_measurement_method \w-2\q
_diffrn_orient_matrix_UB_11 -0.03149
_diffrn_orient_matrix_UB_12 0.00141
_diffrn_orient_matrix_UB_13 0.06093
_diffrn_orient_matrix_UB_21 -0.10315
_diffrn_orient_matrix_UB_22 -0.00966
_diffrn_orient_matrix_UB_23 -0.01877
_diffrn_orient_matrix_UB_31 0.01338
_diffrn_orient_matrix_UB_32 -0.07112
_diffrn_orient_matrix_UB_33 0.00376
_diffrn_radiation_detector 'scintillation counter'
_diffrn_radiation_monochromator graphite
_diffrn_radiation_source 'Rigaku rotating anode'
_diffrn_radiation_type 'Mo K\a'
_diffrn_radiation_wavelength 0.7107
_diffrn_reflns_av_R_equivalents 0.021
_diffrn_reflns_av_sigmaI/netI 0.066
_diffrn_reflns_limit_h_max 11
_diffrn_reflns_limit_h_min 0
_diffrn_reflns_limit_k_max 18
_diffrn_reflns_limit_k_min 0
_diffrn_reflns_limit_l_max 20
_diffrn_reflns_limit_l_min -20
_diffrn_reflns_number 4882
_diffrn_reflns_reduction_process 'Lp corrections applied'
_diffrn_reflns_theta_max 27.50
_diffrn_reflns_theta_min 2.56
_diffrn_standards_decay_% -6.07
_diffrn_standards_interval_count 150
_diffrn_standards_number 3
_exptl_absorpt_coefficient_mu 1.761
_exptl_absorpt_correction_T_max 0.995
_exptl_absorpt_correction_T_min 0.723
_exptl_absorpt_correction_type psi-scan
_exptl_absorpt_process_details '(North, Phillips & Mathews, 1968)'
_exptl_crystal_colour orange
_exptl_crystal_density_diffrn 1.645
_exptl_crystal_density_method 'not measured'
_exptl_crystal_description prismatic
_exptl_crystal_F_000 1000.00
_exptl_crystal_size_max 0.500
_exptl_crystal_size_mid 0.200
_exptl_crystal_size_min 0.200
_refine_diff_density_max 0.48
_refine_diff_density_min -0.35
_refine_ls_extinction_coef 0.0007(2)
_refine_ls_extinction_method 'Zachariasen(1967) type 2 Gaussian isotropic'
_refine_ls_goodness_of_fit_ref 1.384
_refine_ls_hydrogen_treatment noref
_refine_ls_matrix_type full
_refine_ls_number_constraints 0
_refine_ls_number_parameters 182
_refine_ls_number_reflns 3135
_refine_ls_number_restraints 0
_refine_ls_R_factor_all 0.0327
_refine_ls_R_factor_gt 0.0327
_refine_ls_shift/su_max 0.0011
_refine_ls_shift/su_mean 0.0001
_refine_ls_structure_factor_coef F
_refine_ls_weighting_details 'w = 1/[\s^2^(Fo) + 0.00008|Fo|^2^]'
_refine_ls_weighting_scheme calc
_refine_ls_wR_factor_gt 0.0325
_refine_ls_wR_factor_ref 0.0325
_reflns_number_gt 3135
_reflns_number_total 4603
_reflns_observed_criterion >3.0sigma(I)
_cod_data_source_file ic020105y_2.cif
_cod_data_source_block Cp*Rh(P)(m-S)2TiCl2](3a)
_cod_original_cell_volume 2007(1)
_cod_original_sg_symbol_H-M 'P 21/n '
_cod_original_formula_sum 'C13 H24 Cl2 P S2 Rh Ti '
_cod_database_code 4318382

loop_
_symmetry_equiv_pos_as_xyz
x,y,z
1/2-x,1/2+y,1/2-z
-x,-y,-z
1/2+x,1/2-y,1/2+z

loop_
_atom_site_label
_atom_site_type_symbol
_atom_site_fract_x
_atom_site_fract_y
_atom_site_fract_z
_atom_site_U_iso_or_equiv
_atom_site_adp_type
_atom_site_occupancy
_atom_site_calc_flag
_atom_site_refinement_flags
_atom_site_disorder_assembly
_atom_site_disorder_group
Rh Rh 0.18262(4) 0.16290(2) 0.16659(2) 0.03834(8) Uani 1.00 d . . .
Ti Ti -0.06982(9) 0.29057(6) 0.17157(5) 0.0512(2) Uani 1.00 d . . .
Cl(1) Cl -0.2371(1) 0.2395(1) 0.26613(9) 0.0799(5) Uani 1.00 d . . .
Cl(2) Cl -0.1543(2) 0.42590(10) 0.1094(1) 0.0833(5) Uani 1.00 d . . .
S(1) S -0.0255(1) 0.17958(8) 0.07619(8) 0.0576(4) Uani 1.00 d . . .
S(2) S 0.1400(1) 0.31230(8) 0.23661(8) 0.0538(3) Uani 1.00 d . . .
P P 0.3098(1) 0.24680(9) 0.06572(8) 0.0528(4) Uani 1.00 d . . .
C(1) C 0.1078(5) 0.0179(3) 0.2101(3) 0.052(1) Uani 1.00 d . . .
C(2) C 0.1501(5) 0.0711(3) 0.2829(3) 0.050(1) Uani 1.00 d . . .
C(3) C 0.3012(5) 0.0958(3) 0.2737(2) 0.044(1) Uani 1.00 d . . .
C(4) C 0.3506(4) 0.0546(3) 0.1966(3) 0.043(1) Uani 1.00 d . . .
C(5) C 0.2300(5) 0.0097(3) 0.1550(3) 0.050(1) Uani 1.00 d . . .
C(6) C -0.0386(6) -0.0267(4) 0.1941(4) 0.090(2) Uani 1.00 d . . .
C(7) C 0.0622(6) 0.0937(4) 0.3599(3) 0.078(2) Uani 1.00 d . . .
C(8) C 0.3923(6) 0.1436(3) 0.3409(3) 0.064(2) Uani 1.00 d . . .
C(9) C 0.5068(5) 0.0467(3) 0.1710(3) 0.064(2) Uani 1.00 d . . .
C(10) C 0.2342(6) -0.0494(3) 0.0748(3) 0.076(2) Uani 1.00 d . . .
C(11) C 0.3617(7) 0.1734(4) -0.0250(3) 0.088(2) Uani 1.00 d . . .
C(12) C 0.4770(6) 0.2981(4) 0.1047(4) 0.091(2) Uani 1.00 d . . .
C(13) C 0.2223(6) 0.3490(4) 0.0152(4) 0.080(2) Uani 1.00 d . . .
H(1) H -0.1019 -0.0105 0.2395 0.1076 Uiso 1.00 calc . . .
H(2) H -0.0777 -0.0032 0.1418 0.1076 Uiso 1.00 calc . . .
H(3) H -0.0287 -0.0945 0.1910 0.1076 Uiso 1.00 calc . . .
H(4) H 0.0600 0.1613 0.3683 0.0940 Uiso 1.00 calc . . .
H(5) H -0.0341 0.0706 0.3519 0.0940 Uiso 1.00 calc . . .
H(6) H 0.1047 0.0638 0.4086 0.0940 Uiso 1.00 calc . . .
H(7) H 0.4620 0.0993 0.3626 0.0774 Uiso 1.00 calc . . .
H(8) H 0.4409 0.1972 0.3169 0.0774 Uiso 1.00 calc . . .
H(9) H 0.3320 0.1647 0.3861 0.0774 Uiso 1.00 calc . . .
H(10) H 0.5586 0.0099 0.2123 0.0769 Uiso 1.00 calc . . .
H(11) H 0.5126 0.0161 0.1169 0.0769 Uiso 1.00 calc . . .
H(12) H 0.5481 0.1090 0.1676 0.0769 Uiso 1.00 calc . . .
H(13) H 0.2152 -0.1147 0.0882 0.0913 Uiso 1.00 calc . . .
H(14) H 0.1625 -0.0267 0.0357 0.0913 Uiso 1.00 calc . . .
H(15) H 0.3275 -0.0441 0.0498 0.0913 Uiso 1.00 calc . . .
H(16) H 0.2773 0.1561 -0.0569 0.1054 Uiso 1.00 calc . . .
H(17) H 0.4258 0.2087 -0.0603 0.1054 Uiso 1.00 calc . . .
H(18) H 0.4092 0.1170 -0.0051 0.1054 Uiso 1.00 calc . . .
H(19) H 0.5328 0.2500 0.1328 0.1096 Uiso 1.00 calc . . .
H(20) H 0.5304 0.3232 0.0581 0.1096 Uiso 1.00 calc . . .
H(21) H 0.4561 0.3483 0.1438 0.1096 Uiso 1.00 calc . . .
H(22) H 0.1923 0.3932 0.0577 0.0965 Uiso 1.00 calc . . .
H(23) H 0.2888 0.3796 -0.0220 0.0965 Uiso 1.00 calc . . .
H(24) H 0.1399 0.3279 -0.0167 0.0965 Uiso 1.00 calc . . .

loop_
_atom_site_aniso_label
_atom_site_aniso_U_11
_atom_site_aniso_U_22
_atom_site_aniso_U_33
_atom_site_aniso_U_12
_atom_site_aniso_U_13
_atom_site_aniso_U_23
Rh 0.0452(2) 0.0317(2) 0.0380(2) -0.0001(2) -0.0065(1) 0.0018(2)
Ti 0.0470(5) 0.0454(5) 0.0609(5) 0.0037(4) -0.0108(4) 0.0027(4)
Cl(1) 0.0535(7) 0.108(1) 0.0781(10) -0.0014(8) -0.0002(7) 0.0096(9)
Cl(2) 0.0786(9) 0.0596(8) 0.111(1) 0.0158(7) -0.0171(8) 0.0163(8)
S(1) 0.0665(7) 0.0508(7) 0.0551(7) -0.0011(6) -0.0251(6) 0.0083(6)
S(2) 0.0552(7) 0.0404(6) 0.0654(8) 0.0031(5) -0.0149(6) 0.0166(5)
P 0.0562(7) 0.0488(7) 0.0534(7) 0.0020(6) -0.0013(6) 0.0127(6)
C(1) 0.058(3) 0.038(2) 0.059(3) -0.008(2) -0.015(2) 0.014(2)
C(2) 0.057(3) 0.049(3) 0.045(3) 0.009(2) 0.002(2) 0.009(2)
C(3) 0.058(3) 0.036(2) 0.037(2) 0.008(2) -0.009(2) 0.001(2)
C(4) 0.056(3) 0.034(2) 0.038(2) 0.005(2) 0.001(2) 0.002(2)
C(5) 0.071(3) 0.032(2) 0.047(3) 0.002(2) -0.009(2) 0.000(2)
C(6) 0.078(4) 0.071(4) 0.119(5) -0.033(3) -0.026(4) 0.031(4)
C(7) 0.091(4) 0.089(4) 0.055(3) 0.020(3) 0.018(3) 0.014(3)
C(8) 0.083(3) 0.061(3) 0.050(3) 0.008(3) -0.023(2) -0.010(2)
C(9) 0.068(3) 0.055(3) 0.069(3) 0.014(3) 0.006(3) 0.005(3)
C(10) 0.131(5) 0.041(3) 0.056(3) 0.002(3) -0.018(3) -0.013(2)
C(11) 0.124(5) 0.081(4) 0.059(3) 0.015(4) 0.028(3) 0.011(3)
C(12) 0.069(4) 0.096(4) 0.109(5) -0.029(3) -0.014(3) 0.038(4)
C(13) 0.081(4) 0.071(4) 0.089(4) 0.011(3) 0.001(3) 0.042(3)

loop_
_atom_type_symbol
_atom_type_description
_atom_type_scat_dispersion_real
_atom_type_scat_dispersion_imag
_atom_type_scat_source
C C 0.003 0.002
;International Tables for Crystallography
(1992, Vol. C, Tables 4.2.6.8 and 6.1.1.1)
;
H H 0.000 0.000
;International Tables for Crystallography
(1992, Vol. C, Table 6.1.1.2)
;
Cl Cl 0.148 0.159
;International Tables for Crystallography
(1992, Vol. C, Tables 4.2.6.8 and 6.1.1.1)
;
P P 0.102 0.094
;International Tables for Crystallography
(1992, Vol. C, Tables 4.2.6.8 and 6.1.1.1)
;
Rh Rh -1.118 0.919
;International Tables for Crystallography
(1992, Vol. C, Tables 4.2.6.8 and 6.1.1.1)
;
S S 0.125 0.123
;International Tables for Crystallography
(1992, Vol. C, Tables 4.2.6.8 and 6.1.1.1)
;
Ti Ti 0.278 0.446
;International Tables for Crystallography
(1992, Vol. C, Tables 4.2.6.8 and 6.1.1.1)
;

loop_
_geom_angle_atom_site_label_1
_geom_angle_atom_site_label_2
_geom_angle_atom_site_label_3
_geom_angle
_geom_angle_site_symmetry_1
_geom_angle_site_symmetry_2
_geom_angle_site_symmetry_3
_geom_angle_publ_flag
Ti Rh S(1) 47.37(4) 1_555 1_555 1_555 yes
Ti Rh S(2) 47.45(3) 1_555 1_555 1_555 yes
Ti Rh P 96.83(4) 1_555 1_555 1_555 yes
Ti Rh C(1) 107.0(1) 1_555 1_555 1_555 yes
Ti Rh C(2) 102.2(1) 1_555 1_555 1_555 yes
Ti Rh C(3) 128.7(1) 1_555 1_555 1_555 yes
Ti Rh C(4) 164.6(1) 1_555 1_555 1_555 yes
Ti Rh C(5) 139.0(1) 1_555 1_555 1_555 yes
S(1) Rh S(2) 93.04(4) 1_555 1_555 1_555 yes
S(1) Rh P 87.35(5) 1_555 1_555 1_555 yes
S(1) Rh C(1) 91.2(1) 1_555 1_555 1_555 yes
S(1) Rh C(2) 115.1(1) 1_555 1_555 1_555 yes
S(1) Rh C(3) 152.2(1) 1_555 1_555 1_555 yes
S(1) Rh C(4) 138.6(1) 1_555 1_555 1_555 yes
S(1) Rh C(5) 101.9(1) 1_555 1_555 1_555 yes
S(2) Rh P 87.67(5) 1_555 1_555 1_555 yes
S(2) Rh C(1) 126.4(1) 1_555 1_555 1_555 yes
S(2) Rh C(2) 95.7(1) 1_555 1_555 1_555 yes
S(2) Rh C(3) 95.9(1) 1_555 1_555 1_555 yes
S(2) Rh C(4) 128.1(1) 1_555 1_555 1_555 yes
S(2) Rh C(5) 157.4(1) 1_555 1_555 1_555 yes
P Rh C(1) 145.9(1) 1_555 1_555 1_555 yes
P Rh C(2) 157.0(1) 1_555 1_555 1_555 yes
P Rh C(3) 119.3(1) 1_555 1_555 1_555 yes
P Rh C(4) 97.7(1) 1_555 1_555 1_555 yes
P Rh C(5) 109.7(1) 1_555 1_555 1_555 yes
C(1) Rh C(2) 36.6(2) 1_555 1_555 1_555 yes
C(1) Rh C(3) 62.4(1) 1_555 1_555 1_555 yes
C(1) Rh C(4) 62.3(2) 1_555 1_555 1_555 yes
C(1) Rh C(5) 37.6(2) 1_555 1_555 1_555 yes
C(2) Rh C(3) 37.8(1) 1_555 1_555 1_555 yes
C(2) Rh C(4) 62.4(1) 1_555 1_555 1_555 yes
C(2) Rh C(5) 62.6(2) 1_555 1_555 1_555 yes
C(3) Rh C(4) 37.5(1) 1_555 1_555 1_555 yes
C(3) Rh C(5) 63.3(1) 1_555 1_555 1_555 yes
C(4) Rh C(5) 37.9(1) 1_555 1_555 1_555 yes
Rh Ti Cl(1) 111.83(5) 1_555 1_555 1_555 yes
Rh Ti Cl(2) 140.02(5) 1_555 1_555 1_555 yes
Rh Ti S(1) 53.14(3) 1_555 1_555 1_555 yes
Rh Ti S(2) 53.24(4) 1_555 1_555 1_555 yes
Cl(1) Ti Cl(2) 108.15(7) 1_555 1_555 1_555 yes
Cl(1) Ti S(1) 110.89(6) 1_555 1_555 1_555 yes
Cl(1) Ti S(2) 109.94(6) 1_555 1_555 1_555 yes
Cl(2) Ti S(1) 111.16(6) 1_555 1_555 1_555 yes
Cl(2) Ti S(2) 112.52(6) 1_555 1_555 1_555 yes
S(1) Ti S(2) 104.19(5) 1_555 1_555 1_555 yes
Rh S(1) Ti 79.49(4) 1_555 1_555 1_555 yes
Rh S(2) Ti 79.31(4) 1_555 1_555 1_555 yes
Rh P C(11) 113.0(2) 1_555 1_555 1_555 yes
Rh P C(12) 114.2(2) 1_555 1_555 1_555 yes
Rh P C(13) 118.2(2) 1_555 1_555 1_555 yes
C(11) P C(12) 105.0(3) 1_555 1_555 1_555 yes
C(11) P C(13) 102.7(3) 1_555 1_555 1_555 yes
C(12) P C(13) 102.2(3) 1_555 1_555 1_555 yes
Rh C(1) C(2) 71.9(2) 1_555 1_555 1_555 yes
Rh C(1) C(5) 69.1(2) 1_555 1_555 1_555 yes
Rh C(1) C(6) 126.8(3) 1_555 1_555 1_555 yes
C(2) C(1) C(5) 108.5(4) 1_555 1_555 1_555 yes
C(2) C(1) C(6) 126.3(5) 1_555 1_555 1_555 yes
C(5) C(1) C(6) 125.2(5) 1_555 1_555 1_555 yes
Rh C(2) C(1) 71.5(2) 1_555 1_555 1_555 yes
Rh C(2) C(3) 69.3(2) 1_555 1_555 1_555 yes
Rh C(2) C(7) 127.8(3) 1_555 1_555 1_555 yes
C(1) C(2) C(3) 107.7(4) 1_555 1_555 1_555 yes
C(1) C(2) C(7) 128.1(4) 1_555 1_555 1_555 yes
C(3) C(2) C(7) 124.1(4) 1_555 1_555 1_555 yes
Rh C(3) C(2) 72.9(2) 1_555 1_555 1_555 yes
Rh C(3) C(4) 71.5(2) 1_555 1_555 1_555 yes
Rh C(3) C(8) 128.1(3) 1_555 1_555 1_555 yes
C(2) C(3) C(4) 107.9(4) 1_555 1_555 1_555 yes
C(2) C(3) C(8) 124.8(4) 1_555 1_555 1_555 yes
C(4) C(3) C(8) 126.7(4) 1_555 1_555 1_555 yes
Rh C(4) C(3) 71.0(2) 1_555 1_555 1_555 yes
Rh C(4) C(5) 70.3(2) 1_555 1_555 1_555 yes
Rh C(4) C(9) 131.6(3) 1_555 1_555 1_555 yes
C(3) C(4) C(5) 108.2(4) 1_555 1_555 1_555 yes
C(3) C(4) C(9) 125.0(4) 1_555 1_555 1_555 yes
C(5) C(4) C(9) 126.2(4) 1_555 1_555 1_555 yes
Rh C(5) C(1) 73.3(2) 1_555 1_555 1_555 yes
Rh C(5) C(4) 71.9(2) 1_555 1_555 1_555 yes
Rh C(5) C(10) 127.6(3) 1_555 1_555 1_555 yes
C(1) C(5) C(4) 107.7(4) 1_555 1_555 1_555 yes
C(1) C(5) C(10) 125.1(4) 1_555 1_555 1_555 yes
C(4) C(5) C(10) 126.5(4) 1_555 1_555 1_555 yes
C(1) C(6) H(1) 109.5(5) 1_555 1_555 1_555 no
C(1) C(6) H(2) 109.5(5) 1_555 1_555 1_555 no
C(1) C(6) H(3) 109.5(5) 1_555 1_555 1_555 no
H(1) C(6) H(2) 109.5(6) 1_555 1_555 1_555 no
H(1) C(6) H(3) 109.5(5) 1_555 1_555 1_555 no
H(2) C(6) H(3) 109.5(6) 1_555 1_555 1_555 no
C(2) C(7) H(4) 109.5(5) 1_555 1_555 1_555 no
C(2) C(7) H(5) 109.5(5) 1_555 1_555 1_555 no
C(2) C(7) H(6) 109.5(5) 1_555 1_555 1_555 no
H(4) C(7) H(5) 109.5(5) 1_555 1_555 1_555 no
H(4) C(7) H(6) 109.5(6) 1_555 1_555 1_555 no
H(5) C(7) H(6) 109.5(5) 1_555 1_555 1_555 no
C(3) C(8) H(7) 109.5(4) 1_555 1_555 1_555 no
C(3) C(8) H(8) 109.5(4) 1_555 1_555 1_555 no
C(3) C(8) H(9) 109.5(4) 1_555 1_555 1_555 no
H(7) C(8) H(8) 109.5(5) 1_555 1_555 1_555 no
H(7) C(8) H(9) 109.5(4) 1_555 1_555 1_555 no
H(8) C(8) H(9) 109.5(5) 1_555 1_555 1_555 no
C(4) C(9) H(10) 109.5(4) 1_555 1_555 1_555 no
C(4) C(9) H(11) 109.5(4) 1_555 1_555 1_555 no
C(4) C(9) H(12) 109.5(4) 1_555 1_555 1_555 no
H(10) C(9) H(11) 109.5(5) 1_555 1_555 1_555 no
H(10) C(9) H(12) 109.5(5) 1_555 1_555 1_555 no
H(11) C(9) H(12) 109.5(5) 1_555 1_555 1_555 no
C(5) C(10) H(13) 109.5(4) 1_555 1_555 1_555 no
C(5) C(10) H(14) 109.5(4) 1_555 1_555 1_555 no
C(5) C(10) H(15) 109.5(4) 1_555 1_555 1_555 no
H(13) C(10) H(14) 109.5(5) 1_555 1_555 1_555 no
H(13) C(10) H(15) 109.5(5) 1_555 1_555 1_555 no
H(14) C(10) H(15) 109.5(5) 1_555 1_555 1_555 no
P C(11) H(16) 109.5(4) 1_555 1_555 1_555 no
P C(11) H(17) 109.5(5) 1_555 1_555 1_555 no
P C(11) H(18) 109.5(4) 1_555 1_555 1_555 no
H(16) C(11) H(17) 109.5(5) 1_555 1_555 1_555 no
H(16) C(11) H(18) 109.5(6) 1_555 1_555 1_555 no
H(17) C(11) H(18) 109.5(6) 1_555 1_555 1_555 no
P C(12) H(19) 109.5(4) 1_555 1_555 1_555 no
P C(12) H(20) 109.5(5) 1_555 1_555 1_555 no
P C(12) H(21) 109.5(4) 1_555 1_555 1_555 no
H(19) C(12) H(20) 109.5(6) 1_555 1_555 1_555 no
H(19) C(12) H(21) 109.5(6) 1_555 1_555 1_555 no
H(20) C(12) H(21) 109.5(5) 1_555 1_555 1_555 no
P C(13) H(22) 109.5(4) 1_555 1_555 1_555 no
P C(13) H(23) 109.5(4) 1_555 1_555 1_555 no
P C(13) H(24) 109.5(4) 1_555 1_555 1_555 no
H(22) C(13) H(23) 109.5(5) 1_555 1_555 1_555 no
H(22) C(13) H(24) 109.5(5) 1_555 1_555 1_555 no
H(23) C(13) H(24) 109.5(5) 1_555 1_555 1_555 no

loop_
_geom_bond_atom_site_label_1
_geom_bond_atom_site_label_2
_geom_bond_distance
_geom_bond_site_symmetry_1
_geom_bond_site_symmetry_2
_geom_bond_publ_flag
Rh Ti 2.927(1) 1_555 1_555 yes
Rh S(1) 2.382(1) 1_555 1_555 yes
Rh S(2) 2.387(1) 1_555 1_555 yes
Rh P 2.295(1) 1_555 1_555 yes
Rh C(1) 2.242(4) 1_555 1_555 yes
Rh C(2) 2.248(4) 1_555 1_555 yes
Rh C(3) 2.201(4) 1_555 1_555 yes
Rh C(4) 2.208(4) 1_555 1_555 yes
Rh C(5) 2.186(4) 1_555 1_555 yes
Ti Cl(1) 2.261(2) 1_555 1_555 yes
Ti Cl(2) 2.257(2) 1_555 1_555 yes
Ti S(1) 2.191(1) 1_555 1_555 yes
Ti S(2) 2.195(2) 1_555 1_555 yes
P C(11) 1.818(5) 1_555 1_555 yes
P C(12) 1.798(5) 1_555 1_555 yes
P C(13) 1.814(5) 1_555 1_555 yes
C(1) C(2) 1.411(6) 1_555 1_555 yes
C(1) C(5) 1.429(6) 1_555 1_555 yes
C(1) C(6) 1.502(6) 1_555 1_555 yes
C(2) C(3) 1.441(6) 1_555 1_555 yes
C(2) C(7) 1.492(6) 1_555 1_555 yes
C(3) C(4) 1.417(5) 1_555 1_555 yes
C(3) C(8) 1.496(6) 1_555 1_555 yes
C(4) C(5) 1.425(5) 1_555 1_555 yes
C(4) C(9) 1.500(6) 1_555 1_555 yes
C(5) C(10) 1.503(6) 1_555 1_555 yes

loop_
_geom_contact_atom_site_label_1
_geom_contact_atom_site_label_2
_geom_contact_distance
_geom_contact_site_symmetry_1
_geom_contact_site_symmetry_2
_geom_contact_publ_flag
Rh Ti 2.927(1) 1_555 1_555 ?
Cl(1) C(11) 3.597(6) 1_555 4_455 ?
S(1) C(10) 3.532(5) 1_555 3_555 ?
S(2) C(5) 3.440(4) 1_555 2_555 ?
S(2) C(4) 3.534(4) 1_555 2_555 ?

loop_
_geom_torsion_atom_site_label_1
_geom_torsion_atom_site_label_2
_geom_torsion_atom_site_label_3
_geom_torsion_atom_site_label_4
_geom_torsion
_geom_torsion_site_symmetry_1
_geom_torsion_site_symmetry_2
_geom_torsion_site_symmetry_3
_geom_torsion_site_symmetry_4
_geom_torsion_publ_flag
Rh S(1) Ti Cl(1) -102.19(6) 1_555 1_555 1_555 1_555 yes
Rh S(1) Ti Cl(2) 137.46(6) 1_555 1_555 1_555 1_555 yes
Rh S(1) Ti S(2) 16.04(5) 1_555 1_555 1_555 1_555 yes
Rh S(2) Ti Cl(1) 102.87(6) 1_555 1_555 1_555 1_555 yes
Rh S(2) Ti Cl(2) -136.53(6) 1_555 1_555 1_555 1_555 yes
Rh S(2) Ti S(1) -16.01(5) 1_555 1_555 1_555 1_555 yes
Rh C(1) C(2) C(3) -60.2(3) 1_555 1_555 1_555 1_555 yes
Rh C(1) C(2) C(7) 123.9(5) 1_555 1_555 1_555 1_555 yes
Rh C(1) C(5) C(4) 64.2(3) 1_555 1_555 1_555 1_555 yes
Rh C(1) C(5) C(10) -124.7(4) 1_555 1_555 1_555 1_555 yes
Rh C(2) C(1) C(5) 59.6(3) 1_555 1_555 1_555 1_555 yes
Rh C(2) C(1) C(6) -122.8(4) 1_555 1_555 1_555 1_555 yes
Rh C(2) C(3) C(4) -63.4(3) 1_555 1_555 1_555 1_555 yes
Rh C(2) C(3) C(8) 125.0(4) 1_555 1_555 1_555 1_555 yes
Rh C(3) C(2) C(1) 61.6(3) 1_555 1_555 1_555 1_555 yes
Rh C(3) C(2) C(7) -122.3(4) 1_555 1_555 1_555 1_555 yes
Rh C(3) C(4) C(5) -60.7(3) 1_555 1_555 1_555 1_555 yes
Rh C(3) C(4) C(9) 128.0(4) 1_555 1_555 1_555 1_555 yes
Rh C(4) C(3) C(2) 64.3(3) 1_555 1_555 1_555 1_555 yes
Rh C(4) C(3) C(8) -124.3(4) 1_555 1_555 1_555 1_555 yes
Rh C(4) C(5) C(1) -65.1(3) 1_555 1_555 1_555 1_555 yes
Rh C(4) C(5) C(10) 123.9(4) 1_555 1_555 1_555 1_555 yes
Rh C(5) C(1) C(2) -61.4(3) 1_555 1_555 1_555 1_555 yes
Rh C(5) C(1) C(6) 121.0(4) 1_555 1_555 1_555 1_555 yes
Rh C(5) C(4) C(3) 61.2(3) 1_555 1_555 1_555 1_555 yes
Rh C(5) C(4) C(9) -127.7(4) 1_555 1_555 1_555 1_555 yes
Ti Rh P C(11) -125.5(2) 1_555 1_555 1_555 1_555 yes
Ti Rh P C(12) 114.6(2) 1_555 1_555 1_555 1_555 yes
Ti Rh P C(13) -5.6(2) 1_555 1_555 1_555 1_555 yes
Ti Rh C(1) C(2) -87.7(2) 1_555 1_555 1_555 1_555 yes
Ti Rh C(1) C(5) 153.5(2) 1_555 1_555 1_555 1_555 yes
Ti Rh C(1) C(6) 34.5(5) 1_555 1_555 1_555 1_555 yes
Ti Rh C(2) C(1) 102.2(2) 1_555 1_555 1_555 1_555 yes
Ti Rh C(2) C(3) -139.9(2) 1_555 1_555 1_555 1_555 yes
Ti Rh C(2) C(7) -22.1(4) 1_555 1_555 1_555 1_555 yes
Ti Rh C(3) C(2) 53.8(3) 1_555 1_555 1_555 1_555 yes
Ti Rh C(3) C(4) 170.0(2) 1_555 1_555 1_555 1_555 yes
Ti Rh C(3) C(8) -67.4(4) 1_555 1_555 1_555 1_555 yes
Ti Rh C(4) C(3) -30.7(5) 1_555 1_555 1_555 1_555 yes
Ti Rh C(4) C(5) 87.6(5) 1_555 1_555 1_555 1_555 yes
Ti Rh C(4) C(9) -151.1(3) 1_555 1_555 1_555 1_555 yes
Ti Rh C(5) C(1) -40.6(3) 1_555 1_555 1_555 1_555 yes
Ti Rh C(5) C(4) -156.1(2) 1_555 1_555 1_555 1_555 yes
Ti Rh C(5) C(10) 81.3(5) 1_555 1_555 1_555 1_555 yes
Ti S(1) Rh S(2) -14.28(5) 1_555 1_555 1_555 1_555 yes
Ti S(1) Rh P -101.80(5) 1_555 1_555 1_555 1_555 yes
Ti S(1) Rh C(1) 112.3(1) 1_555 1_555 1_555 1_555 yes
Ti S(1) Rh C(2) 83.5(1) 1_555 1_555 1_555 1_555 yes
Ti S(1) Rh C(3) 94.4(2) 1_555 1_555 1_555 1_555 yes
Ti S(1) Rh C(4) 159.6(2) 1_555 1_555 1_555 1_555 yes
Ti S(1) Rh C(5) 148.6(1) 1_555 1_555 1_555 1_555 yes
Ti S(2) Rh S(1) 14.26(5) 1_555 1_555 1_555 1_555 yes
Ti S(2) Rh P 101.48(5) 1_555 1_555 1_555 1_555 yes
Ti S(2) Rh C(1) -79.5(1) 1_555 1_555 1_555 1_555 yes
Ti S(2) Rh C(2) -101.4(1) 1_555 1_555 1_555 1_555 yes
Ti S(2) Rh C(3) -139.3(1) 1_555 1_555 1_555 1_555 yes
Ti S(2) Rh C(4) -160.6(1) 1_555 1_555 1_555 1_555 yes
Ti S(2) Rh C(5) -117.3(3) 1_555 1_555 1_555 1_555 yes
Cl(1) Ti Rh S(1) 100.36(7) 1_555 1_555 1_555 1_555 yes
Cl(1) Ti Rh S(2) -99.17(7) 1_555 1_555 1_555 1_555 yes
Cl(1) Ti Rh P -179.63(6) 1_555 1_555 1_555 1_555 yes
Cl(1) Ti Rh C(1) 25.0(1) 1_555 1_555 1_555 1_555 yes
Cl(1) Ti Rh C(2) -12.6(1) 1_555 1_555 1_555 1_555 yes
Cl(1) Ti Rh C(3) -43.0(1) 1_555 1_555 1_555 1_555 yes
Cl(1) Ti Rh C(4) -19.5(4) 1_555 1_555 1_555 1_555 yes
Cl(1) Ti Rh C(5) 49.5(2) 1_555 1_555 1_555 1_555 yes
Cl(2) Ti Rh S(1) -78.92(9) 1_555 1_555 1_555 1_555 yes
Cl(2) Ti Rh S(2) 81.55(9) 1_555 1_555 1_555 1_555 yes
Cl(2) Ti Rh P 1.08(9) 1_555 1_555 1_555 1_555 yes
Cl(2) Ti Rh C(1) -154.3(1) 1_555 1_555 1_555 1_555 yes
Cl(2) Ti Rh C(2) 168.1(1) 1_555 1_555 1_555 1_555 yes
Cl(2) Ti Rh C(3) 137.7(2) 1_555 1_555 1_555 1_555 yes
Cl(2) Ti Rh C(4) 161.2(4) 1_555 1_555 1_555 1_555 yes
Cl(2) Ti Rh C(5) -129.8(2) 1_555 1_555 1_555 1_555 yes
S(1) Rh Ti S(2) -160.47(7) 1_555 1_555 1_555 1_555 yes
S(1) Rh P C(11) -79.0(2) 1_555 1_555 1_555 1_555 yes
S(1) Rh P C(12) 161.1(2) 1_555 1_555 1_555 1_555 yes
S(1) Rh P C(13) 40.9(2) 1_555 1_555 1_555 1_555 yes
S(1) Rh C(1) C(2) -133.1(2) 1_555 1_555 1_555 1_555 yes
S(1) Rh C(1) C(5) 108.1(2) 1_555 1_555 1_555 1_555 yes
S(1) Rh C(1) C(6) -10.9(5) 1_555 1_555 1_555 1_555 yes
S(1) Rh C(2) C(1) 53.8(3) 1_555 1_555 1_555 1_555 yes
S(1) Rh C(2) C(3) 171.7(2) 1_555 1_555 1_555 1_555 yes
S(1) Rh C(2) C(7) -70.5(4) 1_555 1_555 1_555 1_555 yes
S(1) Rh C(3) C(2) -16.3(4) 1_555 1_555 1_555 1_555 yes
S(1) Rh C(3) C(4) 99.9(3) 1_555 1_555 1_555 1_555 yes
S(1) Rh C(3) C(8) -137.5(3) 1_555 1_555 1_555 1_555 yes
S(1) Rh C(4) C(3) -135.9(2) 1_555 1_555 1_555 1_555 yes
S(1) Rh C(4) C(5) -17.6(3) 1_555 1_555 1_555 1_555 yes
S(1) Rh C(4) C(9) 103.7(4) 1_555 1_555 1_555 1_555 yes
S(1) Rh C(5) C(1) -76.2(2) 1_555 1_555 1_555 1_555 yes
S(1) Rh C(5) C(4) 168.2(2) 1_555 1_555 1_555 1_555 yes
S(1) Rh C(5) C(10) 45.6(5) 1_555 1_555 1_555 1_555 yes
S(1) Ti Rh S(2) 160.47(7) 1_555 1_555 1_555 1_555 yes
S(1) Ti Rh P 80.01(6) 1_555 1_555 1_555 1_555 yes
S(1) Ti Rh C(1) -75.4(1) 1_555 1_555 1_555 1_555 yes
S(1) Ti Rh C(2) -113.0(1) 1_555 1_555 1_555 1_555 yes
S(1) Ti Rh C(3) -143.4(1) 1_555 1_555 1_555 1_555 yes
S(1) Ti Rh C(4) -119.9(4) 1_555 1_555 1_555 1_555 yes
S(1) Ti Rh C(5) -50.9(2) 1_555 1_555 1_555 1_555 yes
S(2) Rh P C(11) -172.2(2) 1_555 1_555 1_555 1_555 yes
S(2) Rh P C(12) 68.0(2) 1_555 1_555 1_555 1_555 yes
S(2) Rh P C(13) -52.2(2) 1_555 1_555 1_555 1_555 yes
S(2) Rh C(1) C(2) -38.4(3) 1_555 1_555 1_555 1_555 yes
S(2) Rh C(1) C(5) -157.3(2) 1_555 1_555 1_555 1_555 yes
S(2) Rh C(1) C(6) 83.8(5) 1_555 1_555 1_555 1_555 yes
S(2) Rh C(2) C(1) 149.8(2) 1_555 1_555 1_555 1_555 yes
S(2) Rh C(2) C(3) -92.2(2) 1_555 1_555 1_555 1_555 yes
S(2) Rh C(2) C(7) 25.6(4) 1_555 1_555 1_555 1_555 yes
S(2) Rh C(3) C(2) 91.8(2) 1_555 1_555 1_555 1_555 yes
S(2) Rh C(3) C(4) -152.1(2) 1_555 1_555 1_555 1_555 yes
S(2) Rh C(3) C(8) -29.4(4) 1_555 1_555 1_555 1_555 yes
S(2) Rh C(4) C(3) 36.3(3) 1_555 1_555 1_555 1_555 yes
S(2) Rh C(4) C(5) 154.6(2) 1_555 1_555 1_555 1_555 yes
S(2) Rh C(4) C(9) -84.1(4) 1_555 1_555 1_555 1_555 yes
S(2) Rh C(5) C(1) 54.0(4) 1_555 1_555 1_555 1_555 yes
S(2) Rh C(5) C(4) -61.5(4) 1_555 1_555 1_555 1_555 yes
S(2) Rh C(5) C(10) 175.9(3) 1_555 1_555 1_555 1_555 yes
S(2) Ti Rh P -80.47(6) 1_555 1_555 1_555 1_555 yes
S(2) Ti Rh C(1) 124.1(1) 1_555 1_555 1_555 1_555 yes
S(2) Ti Rh C(2) 86.6(1) 1_555 1_555 1_555 1_555 yes
S(2) Ti Rh C(3) 56.2(1) 1_555 1_555 1_555 1_555 yes
S(2) Ti Rh C(4) 79.6(4) 1_555 1_555 1_555 1_555 yes
S(2) Ti Rh C(5) 148.7(2) 1_555 1_555 1_555 1_555 yes
P Rh C(1) C(2) 139.9(2) 1_555 1_555 1_555 1_555 yes
P Rh C(1) C(5) 21.0(4) 1_555 1_555 1_555 1_555 yes
P Rh C(1) C(6) -97.9(5) 1_555 1_555 1_555 1_555 yes
P Rh C(2) C(1) -112.6(3) 1_555 1_555 1_555 1_555 yes
P Rh C(2) C(3) 5.3(5) 1_555 1_555 1_555 1_555 yes
P Rh C(2) C(7) 123.2(4) 1_555 1_555 1_555 1_555 yes
P Rh C(3) C(2) -177.6(2) 1_555 1_555 1_555 1_555 yes
P Rh C(3) C(4) -61.4(3) 1_555 1_555 1_555 1_555 yes
P Rh C(3) C(8) 61.2(4) 1_555 1_555 1_555 1_555 yes
P Rh C(4) C(3) 129.4(2) 1_555 1_555 1_555 1_555 yes
P Rh C(4) C(5) -112.3(2) 1_555 1_555 1_555 1_555 yes
P Rh C(4) C(9) 9.0(4) 1_555 1_555 1_555 1_555 yes
P Rh C(5) C(1) -167.7(2) 1_555 1_555 1_555 1_555 yes
P Rh C(5) C(4) 76.8(2) 1_555 1_555 1_555 1_555 yes
P Rh C(5) C(10) -45.8(5) 1_555 1_555 1_555 1_555 yes
C(1) Rh P C(11) 9.2(3) 1_555 1_555 1_555 1_555 yes
C(1) Rh P C(12) -110.6(3) 1_555 1_555 1_555 1_555 yes
C(1) Rh P C(13) 129.2(3) 1_555 1_555 1_555 1_555 yes
C(1) Rh C(2) C(3) 117.9(4) 1_555 1_555 1_555 1_555 yes
C(1) Rh C(2) C(7) -124.3(5) 1_555 1_555 1_555 1_555 yes
C(1) Rh C(3) C(2) -36.5(2) 1_555 1_555 1_555 1_555 yes
C(1) Rh C(3) C(4) 79.7(3) 1_555 1_555 1_555 1_555 yes
C(1) Rh C(3) C(8) -157.7(5) 1_555 1_555 1_555 1_555 yes
C(1) Rh C(4) C(3) -79.9(3) 1_555 1_555 1_555 1_555 yes
C(1) Rh C(4) C(5) 38.4(2) 1_555 1_555 1_555 1_555 yes
C(1) Rh C(4) C(9) 159.7(5) 1_555 1_555 1_555 1_555 yes
C(1) Rh C(5) C(4) -115.5(4) 1_555 1_555 1_555 1_555 yes
C(1) Rh C(5) C(10) 121.9(5) 1_555 1_555 1_555 1_555 yes
C(1) C(2) Rh C(3) -117.9(4) 1_555 1_555 1_555 1_555 yes
C(1) C(2) Rh C(4) -79.9(3) 1_555 1_555 1_555 1_555 yes
C(1) C(2) Rh C(5) -37.0(3) 1_555 1_555 1_555 1_555 yes
C(1) C(2) C(3) C(4) -1.9(5) 1_555 1_555 1_555 1_555 yes
C(1) C(2) C(3) C(8) -173.5(4) 1_555 1_555 1_555 1_555 yes
C(1) C(5) Rh C(2) 36.0(2) 1_555 1_555 1_555 1_555 yes
C(1) C(5) Rh C(3) 78.7(3) 1_555 1_555 1_555 1_555 yes
C(1) C(5) Rh C(4) 115.5(4) 1_555 1_555 1_555 1_555 yes
C(1) C(5) C(4) C(3) -4.0(4) 1_555 1_555 1_555 1_555 yes
C(1) C(5) C(4) C(9) 167.2(4) 1_555 1_555 1_555 1_555 yes
C(2) Rh P C(11) 88.6(4) 1_555 1_555 1_555 1_555 yes
C(2) Rh P C(12) -31.2(4) 1_555 1_555 1_555 1_555 yes
C(2) Rh P C(13) -151.4(4) 1_555 1_555 1_555 1_555 yes
C(2) Rh C(1) C(5) -118.9(4) 1_555 1_555 1_555 1_555 yes
C(2) Rh C(1) C(6) 122.2(6) 1_555 1_555 1_555 1_555 yes
C(2) Rh C(3) C(4) 116.2(3) 1_555 1_555 1_555 1_555 yes
C(2) Rh C(3) C(8) -121.2(5) 1_555 1_555 1_555 1_555 yes
C(2) Rh C(4) C(3) -38.3(2) 1_555 1_555 1_555 1_555 yes
C(2) Rh C(4) C(5) 80.0(3) 1_555 1_555 1_555 1_555 yes
C(2) Rh C(4) C(9) -158.7(5) 1_555 1_555 1_555 1_555 yes
C(2) Rh C(5) C(4) -79.5(3) 1_555 1_555 1_555 1_555 yes
C(2) Rh C(5) C(10) 157.9(5) 1_555 1_555 1_555 1_555 yes
C(2) C(1) Rh C(3) 37.6(2) 1_555 1_555 1_555 1_555 yes
C(2) C(1) Rh C(4) 80.2(3) 1_555 1_555 1_555 1_555 yes
C(2) C(1) Rh C(5) 118.9(4) 1_555 1_555 1_555 1_555 yes
C(2) C(1) C(5) C(4) 2.8(5) 1_555 1_555 1_555 1_555 yes
C(2) C(1) C(5) C(10) 174.0(4) 1_555 1_555 1_555 1_555 yes
C(2) C(3) Rh C(4) -116.2(3) 1_555 1_555 1_555 1_555 yes
C(2) C(3) Rh C(5) -79.0(3) 1_555 1_555 1_555 1_555 yes
C(2) C(3) C(4) C(5) 3.6(4) 1_555 1_555 1_555 1_555 yes
C(2) C(3) C(4) C(9) -167.7(4) 1_555 1_555 1_555 1_555 yes
C(3) Rh P C(11) 92.4(3) 1_555 1_555 1_555 1_555 yes
C(3) Rh P C(12) -27.5(3) 1_555 1_555 1_555 1_555 yes
C(3) Rh P C(13) -147.7(3) 1_555 1_555 1_555 1_555 yes
C(3) Rh C(1) C(5) -81.2(3) 1_555 1_555 1_555 1_555 yes
C(3) Rh C(1) C(6) 159.8(5) 1_555 1_555 1_555 1_555 yes
C(3) Rh C(2) C(7) 117.8(5) 1_555 1_555 1_555 1_555 yes
C(3) Rh C(4) C(5) 118.3(4) 1_555 1_555 1_555 1_555 yes
C(3) Rh C(4) C(9) -120.4(5) 1_555 1_555 1_555 1_555 yes
C(3) Rh C(5) C(4) -36.9(2) 1_555 1_555 1_555 1_555 yes
C(3) Rh C(5) C(10) -159.5(5) 1_555 1_555 1_555 1_555 yes
C(3) C(2) Rh C(4) 38.0(2) 1_555 1_555 1_555 1_555 yes
C(3) C(2) Rh C(5) 80.9(3) 1_555 1_555 1_555 1_555 yes
C(3) C(2) C(1) C(5) -0.6(5) 1_555 1_555 1_555 1_555 yes
C(3) C(2) C(1) C(6) 177.0(4) 1_555 1_555 1_555 1_555 yes
C(3) C(4) Rh C(5) -118.3(4) 1_555 1_555 1_555 1_555 yes
C(3) C(4) C(5) C(10) -175.0(4) 1_555 1_555 1_555 1_555 yes
C(4) Rh P C(11) 59.7(2) 1_555 1_555 1_555 1_555 yes
C(4) Rh P C(12) -60.1(3) 1_555 1_555 1_555 1_555 yes
C(4) Rh P C(13) 179.7(2) 1_555 1_555 1_555 1_555 yes
C(4) Rh C(1) C(5) -38.7(2) 1_555 1_555 1_555 1_555 yes
C(4) Rh C(1) C(6) -157.6(5) 1_555 1_555 1_555 1_555 yes
C(4) Rh C(2) C(7) 155.8(5) 1_555 1_555 1_555 1_555 yes
C(4) Rh C(3) C(8) 122.6(5) 1_555 1_555 1_555 1_555 yes
C(4) Rh C(5) C(10) -122.6(6) 1_555 1_555 1_555 1_555 yes
C(4) C(3) Rh C(5) 37.2(2) 1_555 1_555 1_555 1_555 yes
C(4) C(3) C(2) C(7) 174.2(4) 1_555 1_555 1_555 1_555 yes
C(4) C(5) C(1) C(6) -174.8(4) 1_555 1_555 1_555 1_555 yes
C(5) Rh P C(11) 22.7(3) 1_555 1_555 1_555 1_555 yes
C(5) Rh P C(12) -97.2(3) 1_555 1_555 1_555 1_555 yes
C(5) Rh P C(13) 142.6(3) 1_555 1_555 1_555 1_555 yes
C(5) Rh C(1) C(6) -118.9(6) 1_555 1_555 1_555 1_555 yes
C(5) Rh C(2) C(7) -161.3(5) 1_555 1_555 1_555 1_555 yes
C(5) Rh C(3) C(8) 159.9(5) 1_555 1_555 1_555 1_555 yes
C(5) Rh C(4) C(9) 121.3(5) 1_555 1_555 1_555 1_555 yes
C(5) C(1) C(2) C(7) -176.5(4) 1_555 1_555 1_555 1_555 yes
C(5) C(4) C(3) C(8) 175.0(4) 1_555 1_555 1_555 1_555 yes
C(6) C(1) C(2) C(7) 1.1(7) 1_555 1_555 1_555 1_555 yes
C(6) C(1) C(5) C(10) -3.7(7) 1_555 1_555 1_555 1_555 yes
C(7) C(2) C(3) C(8) 2.6(7) 1_555 1_555 1_555 1_555 yes
C(8) C(3) C(4) C(9) 3.8(7) 1_555 1_555 1_555 1_555 yes
C(9) C(4) C(5) C(10) -3.8(7) 1_555 1_555 1_555 1_555 yes
